data_1544984
loop_
_publ_author_name
'Lee, Hyeong-Hwan'
'Park, In-Hyeok'
'Kim, Seulgi'
'Lee, Eunji'
'Ju, Huiyeong'
'Jung, Jong Hwa'
'Ikeda, Mari'
'Habata, Yoichi'
'Lee, Shim Sung'

_publ_section_title
;
 Anion exchange coupled with the reduction and dimerisation of a
 copper(ii) nitrate complex of tripyridyl dithioether via a
 single-crystal-to-single-crystal transformation
;
_journal_issue 4
_journal_name_full 'Chem. Sci.'
_journal_page_first 2592
_journal_paper_doi 10.1039/C6SC05341F
_journal_volume 8
_journal_year 2017
_chemical_formula_sum 'C34 H30 Cu4 I4 N6 S4'
_chemical_formula_weight 1412.64
_space_group_crystal_system triclinic
_space_group_IT_number 2
_space_group_name_Hall '-P 1'
_space_group_name_H-M_alt 'P -1'
_symmetry_space_group_name_Hall '-P 1'
_symmetry_space_group_name_H-M 'P -1'
_atom_sites_solution_hydrogens geom
_audit_creation_method SHELXL-2014/7
_audit_update_record
;
2016-12-31 deposited with the CCDC.
2017-01-03 downloaded from the CCDC.
;
_cell_angle_alpha 101.5230(10)
_cell_angle_beta 102.9950(10)
_cell_angle_gamma 104.2830(10)
_cell_formula_units_Z 1
_cell_length_a 8.81100(10)
_cell_length_b 10.09970(10)
_cell_length_c 12.5440(2)
_cell_measurement_reflns_used 9996
_cell_measurement_temperature 173(2)
_cell_measurement_theta_max 28.28
_cell_measurement_theta_min 2.49
_cell_volume 1014.82(2)
_computing_cell_refinement 'Bruker SAINT'
_computing_data_collection 'Bruker APEX2'
_computing_data_reduction 'Bruker SAINT'
_computing_molecular_graphics 'SHELXL-97 (Sheldrick, 2008)'
_computing_publication_material 'SHELXL-97 (Sheldrick, 2008)'
_computing_structure_refinement 'SHELXL-2014/7 (Sheldrick, 2014)'
_computing_structure_solution 'SHELXS-97 (Sheldrick, 2008)'
_diffrn_ambient_temperature 173(2)
_diffrn_measured_fraction_theta_full 1.000
_diffrn_measured_fraction_theta_max 1.000
_diffrn_measurement_device_type 'Bruker APEX-II CCD'
_diffrn_measurement_method '\f and \w scans'
_diffrn_radiation_type MoK\a
_diffrn_radiation_wavelength 0.71073
_diffrn_reflns_av_R_equivalents 0.0224
_diffrn_reflns_av_unetI/netI 0.0179
_diffrn_reflns_Laue_measured_fraction_full 1.000
_diffrn_reflns_Laue_measured_fraction_max 1.000
_diffrn_reflns_limit_h_max 10
_diffrn_reflns_limit_h_min -10
_diffrn_reflns_limit_k_max 12
_diffrn_reflns_limit_k_min -12
_diffrn_reflns_limit_l_max 15
_diffrn_reflns_limit_l_min -15
_diffrn_reflns_number 16176
_diffrn_reflns_point_group_measured_fraction_full 1.000
_diffrn_reflns_point_group_measured_fraction_max 1.000
_diffrn_reflns_theta_full 25.242
_diffrn_reflns_theta_max 25.998
_diffrn_reflns_theta_min 1.730
_exptl_absorpt_coefficient_mu 5.350
_exptl_absorpt_correction_type multi-scan
_exptl_crystal_colour yellow
_exptl_crystal_density_diffrn 2.311
_exptl_crystal_description block
_exptl_crystal_F_000 668
_exptl_crystal_size_max 0.330
_exptl_crystal_size_mid 0.150
_exptl_crystal_size_min 0.110
_exptl_transmission_factor_max 0.5910
_exptl_transmission_factor_min 0.2710
_refine_diff_density_max 0.655
_refine_diff_density_min -1.002
_refine_diff_density_rms 0.116
_refine_ls_extinction_method none
_refine_ls_goodness_of_fit_ref 1.140
_refine_ls_hydrogen_treatment constr
_refine_ls_matrix_type full
_refine_ls_number_parameters 235
_refine_ls_number_reflns 3994
_refine_ls_number_restraints 0
_refine_ls_restrained_S_all 1.140
_refine_ls_R_factor_all 0.0184
_refine_ls_R_factor_gt 0.0171
_refine_ls_shift/su_max 0.002
_refine_ls_shift/su_mean 0.000
_refine_ls_structure_factor_coef Fsqd
_refine_ls_weighting_details 'w=1/[\s^2^(Fo^2^)+(0.0214P)^2^+0.5021P] where P=(Fo^2^+2Fc^2^)/3'
_refine_ls_weighting_scheme calc
_refine_ls_wR_factor_gt 0.0438
_refine_ls_wR_factor_ref 0.0445
_reflns_Friedel_coverage 0.000
_reflns_number_gt 3791
_reflns_number_total 3994
_reflns_threshold_expression 'I > 2\s(I)'
_cod_data_source_file c6sc05341f2.cif
_cod_data_source_block 1b
_cod_depositor_comments 'Adding full bibliography for 1544983--1544989.cif.'
_cod_database_code 1544984
_shelx_shelxl_version_number 2014/7
_shelx_space_group_comment
; 
The symmetry employed for this shelxl refinement is uniquely defined 
by the following loop, which should always be used as a source of 
symmetry information in preference to the above space-group names. 
They are only intended as comments. 
;
_shelx_estimated_absorpt_t_min 0.271
_shelx_estimated_absorpt_t_max 0.591

loop_
_space_group_symop_operation_xyz
'x, y, z'
'-x, -y, -z'

loop_
_atom_site_label
_atom_site_type_symbol
_atom_site_fract_x
_atom_site_fract_y
_atom_site_fract_z
_atom_site_U_iso_or_equiv
_atom_site_adp_type
_atom_site_occupancy
_atom_site_site_symmetry_order
_atom_site_calc_flag
_atom_site_refinement_flags_posn
_atom_site_refinement_flags_adp
Cu1 Cu -0.42863(4) 0.65971(3) 0.57566(3) 0.02696(8) Uani 1 1 d . .
Cu2 Cu -0.74022(4) 0.48281(3) 0.31094(3) 0.02692(8) Uani 1 1 d . .
I1 I -0.42583(2) 0.56496(2) 0.36053(2) 0.02036(5) Uani 1 1 d . .
I2 I -0.11337(2) 0.77569(2) 0.69845(2) 0.03091(6) Uani 1 1 d . .
S1 S -0.82146(7) 0.60537(6) 0.46914(5) 0.02272(12) Uani 1 1 d . .
S2 S -0.68327(9) 0.56462(7) -0.05996(5) 0.03318(15) Uani 1 1 d . .
N2 N -0.8519(2) 0.5942(2) 0.21619(17) 0.0232(4) Uani 1 1 d . .
N1 N -0.5482(2) 0.81001(19) 0.58374(16) 0.0210(4) Uani 1 1 d . .
N3 N -0.4674(3) 0.7993(2) 0.09246(18) 0.0344(5) Uani 1 1 d . .
C1 C -0.4575(3) 0.9455(2) 0.63794(19) 0.0245(5) Uani 1 1 d . .
H1A H -0.3458 0.9635 0.6773 0.029 Uiso 1 1 calc R U
C2 C -0.5179(3) 1.0597(2) 0.6394(2) 0.0282(5) Uani 1 1 d . .
H2A H -0.4496 1.1536 0.6786 0.034 Uiso 1 1 calc R U
C3 C -0.6793(3) 1.0336(3) 0.5828(2) 0.0314(6) Uani 1 1 d . .
H3A H -0.7238 1.1100 0.5810 0.038 Uiso 1 1 calc R U
C4 C -0.7764(3) 0.8961(3) 0.5284(2) 0.0286(5) Uani 1 1 d . .
H4A H -0.8888 0.8763 0.4902 0.034 Uiso 1 1 calc R U
C5 C -0.7071(3) 0.7868(2) 0.53058(19) 0.0218(5) Uani 1 1 d . .
C6 C -0.9932(3) 0.6122(3) 0.3614(2) 0.0283(5) Uani 1 1 d . .
H6A H -1.0754 0.5169 0.3323 0.034 Uiso 1 1 calc R U
H6B H -1.0449 0.6786 0.3971 0.034 Uiso 1 1 calc R U
C7 C -0.9485(3) 0.6582(3) 0.2627(2) 0.0265(5) Uani 1 1 d . .
C8 C -1.0103(3) 0.7558(3) 0.2188(3) 0.0353(6) Uani 1 1 d . .
H8A H -1.0760 0.8010 0.2540 0.042 Uiso 1 1 calc R U
C9 C -0.9747(4) 0.7862(3) 0.1234(3) 0.0416(7) Uani 1 1 d . .
H9A H -1.0150 0.8534 0.0922 0.050 Uiso 1 1 calc R U
C10 C -0.8798(3) 0.7180(3) 0.0733(2) 0.0364(6) Uani 1 1 d . .
H10A H -0.8561 0.7366 0.0065 0.044 Uiso 1 1 calc R U
C11 C -0.8195(3) 0.6223(3) 0.1217(2) 0.0267(5) Uani 1 1 d . .
C12 C -0.7118(3) 0.5458(3) 0.0754(2) 0.0296(5) Uani 1 1 d . .
H12A H -0.7581 0.4435 0.0680 0.036 Uiso 1 1 calc R U
H12B H -0.6028 0.5795 0.1322 0.036 Uiso 1 1 calc R U
C13 C -0.5248(3) 0.7284(3) -0.0167(2) 0.0272(5) Uani 1 1 d . .
C14 C -0.4663(4) 0.7759(3) -0.1005(2) 0.0388(7) Uani 1 1 d . .
H14A H -0.5115 0.7226 -0.1779 0.047 Uiso 1 1 calc R U
C15 C -0.3424(4) 0.9005(3) -0.0696(2) 0.0411(7) Uani 1 1 d . .
H15A H -0.2994 0.9350 -0.1253 0.049 Uiso 1 1 calc R U
C16 C -0.2803(3) 0.9758(3) 0.0434(2) 0.0343(6) Uani 1 1 d . .
H16A H -0.1942 1.0630 0.0673 0.041 Uiso 1 1 calc R U
C17 C -0.3462(3) 0.9214(3) 0.1199(2) 0.0367(6) Uani 1 1 d . .
H17A H -0.3033 0.9736 0.1976 0.044 Uiso 1 1 calc R U

loop_
_atom_site_aniso_label
_atom_site_aniso_U_11
_atom_site_aniso_U_22
_atom_site_aniso_U_33
_atom_site_aniso_U_23
_atom_site_aniso_U_13
_atom_site_aniso_U_12
Cu1 0.02451(16) 0.02316(15) 0.03441(17) 0.00931(13) 0.00860(13) 0.00811(12)
Cu2 0.01966(15) 0.02724(15) 0.03742(18) 0.01489(13) 0.00838(13) 0.00836(12)
I1 0.01591(8) 0.02016(8) 0.02468(8) 0.00731(6) 0.00597(6) 0.00385(6)
I2 0.02111(9) 0.02103(8) 0.04169(10) 0.00456(7) 0.00274(7) -0.00030(6)
S1 0.0176(3) 0.0200(3) 0.0318(3) 0.0097(2) 0.0094(2) 0.0038(2)
S2 0.0352(4) 0.0320(3) 0.0235(3) 0.0037(3) 0.0029(3) 0.0030(3)
N2 0.0150(10) 0.0221(10) 0.0289(10) 0.0085(8) 0.0015(8) 0.0023(8)
N1 0.0239(10) 0.0192(9) 0.0220(9) 0.0075(8) 0.0099(8) 0.0057(8)
N3 0.0368(13) 0.0383(12) 0.0215(10) 0.0051(9) 0.0069(9) 0.0037(10)
C1 0.0280(13) 0.0227(11) 0.0208(11) 0.0048(9) 0.0084(10) 0.0039(10)
C2 0.0390(15) 0.0196(11) 0.0261(12) 0.0045(9) 0.0151(11) 0.0055(10)
C3 0.0419(16) 0.0245(12) 0.0366(14) 0.0108(11) 0.0203(12) 0.0157(11)
C4 0.0281(13) 0.0272(12) 0.0361(14) 0.0101(11) 0.0142(11) 0.0126(11)
C5 0.0240(12) 0.0216(11) 0.0237(11) 0.0079(9) 0.0135(10) 0.0061(9)
C6 0.0156(12) 0.0310(13) 0.0396(14) 0.0125(11) 0.0085(10) 0.0062(10)
C7 0.0139(11) 0.0254(12) 0.0357(13) 0.0086(10) 0.0018(10) 0.0031(9)
C8 0.0275(14) 0.0316(14) 0.0490(16) 0.0139(12) 0.0083(12) 0.0129(11)
C9 0.0389(16) 0.0352(15) 0.0556(19) 0.0239(14) 0.0071(14) 0.0165(13)
C10 0.0383(16) 0.0372(15) 0.0383(15) 0.0220(12) 0.0089(12) 0.0122(12)
C11 0.0210(12) 0.0226(11) 0.0307(13) 0.0079(10) 0.0013(10) 0.0015(9)
C12 0.0306(14) 0.0295(13) 0.0289(13) 0.0106(10) 0.0072(11) 0.0085(11)
C13 0.0283(13) 0.0297(12) 0.0247(12) 0.0071(10) 0.0068(10) 0.0120(11)
C14 0.0538(18) 0.0379(15) 0.0218(13) 0.0047(11) 0.0118(12) 0.0107(13)
C15 0.0531(19) 0.0422(16) 0.0295(14) 0.0155(12) 0.0164(13) 0.0084(14)
C16 0.0324(14) 0.0337(14) 0.0334(14) 0.0101(11) 0.0056(11) 0.0067(11)
C17 0.0387(16) 0.0403(15) 0.0215(12) 0.0033(11) 0.0050(11) 0.0029(12)

loop_
_atom_type_symbol
_atom_type_description
_atom_type_scat_dispersion_real
_atom_type_scat_dispersion_imag
_atom_type_scat_source
C C 0.0033 0.0016 'International Tables Vol C Tables 4.2.6.8 and 6.1.1.4'
H H 0.0000 0.0000 'International Tables Vol C Tables 4.2.6.8 and 6.1.1.4'
N N 0.0061 0.0033 'International Tables Vol C Tables 4.2.6.8 and 6.1.1.4'
S S 0.1246 0.1234 'International Tables Vol C Tables 4.2.6.8 and 6.1.1.4'
Cu Cu 0.3201 1.2651 'International Tables Vol C Tables 4.2.6.8 and 6.1.1.4'
I I -0.4742 1.8119 'International Tables Vol C Tables 4.2.6.8 and 6.1.1.4'

loop_
_geom_angle_atom_site_label_1
_geom_angle_atom_site_label_2
_geom_angle_atom_site_label_3
_geom_angle
_geom_angle_site_symmetry_1
_geom_angle_site_symmetry_3
N1 Cu1 I1 112.48(5) . 2_466
N1 Cu1 I1 109.23(5) . .
I1 Cu1 I1 107.481(11) 2_466 .
N1 Cu1 I2 110.39(6) . .
I1 Cu1 I2 111.229(12) 2_466 .
I1 Cu1 I2 105.756(12) . .
N1 Cu1 Cu2 147.32(5) . 2_466
I1 Cu1 Cu2 57.323(9) 2_466 2_466
I1 Cu1 Cu2 103.403(12) . 2_466
I2 Cu1 Cu2 57.307(10) . 2_466
N2 Cu2 S1 86.22(6) . .
N2 Cu2 I1 114.19(6) . .
S1 Cu2 I1 108.736(18) . .
N2 Cu2 I2 121.61(5) . 2_466
S1 Cu2 I2 98.953(17) . 2_466
I1 Cu2 I2 118.498(12) . 2_466
N2 Cu2 Cu1 174.38(6) . 2_466
S1 Cu2 Cu1 98.224(18) . 2_466
I1 Cu2 Cu1 61.171(10) . 2_466
I2 Cu2 Cu1 61.268(10) 2_466 2_466
Cu2 I1 Cu1 61.507(10) . 2_466
Cu2 I1 Cu1 85.951(10) . .
Cu1 I1 Cu1 72.518(11) 2_466 .
Cu2 I2 Cu1 61.426(10) 2_466 .
C5 S1 C6 102.94(12) . .
C5 S1 Cu2 115.04(7) . .
C6 S1 Cu2 86.48(8) . .
C13 S2 C12 101.12(12) . .
C11 N2 C7 119.0(2) . .
C11 N2 Cu2 125.04(17) . .
C7 N2 Cu2 115.40(16) . .
C5 N1 C1 117.0(2) . .
C5 N1 Cu1 125.32(15) . .
C1 N1 Cu1 117.36(16) . .
C13 N3 C17 116.6(2) . .
N1 C1 C2 123.7(2) . .
C3 C2 C1 118.1(2) . .
C2 C3 C4 119.7(2) . .
C3 C4 C5 118.9(2) . .
N1 C5 C4 122.5(2) . .
N1 C5 S1 114.44(17) . .
C4 C5 S1 122.99(19) . .
C7 C6 S1 114.17(17) . .
N2 C7 C8 122.1(2) . .
N2 C7 C6 116.4(2) . .
C8 C7 C6 121.4(2) . .
C9 C8 C7 118.8(3) . .
C8 C9 C10 119.5(3) . .
C9 C10 C11 119.3(3) . .
N2 C11 C10 121.3(2) . .
N2 C11 C12 115.4(2) . .
C10 C11 C12 123.3(2) . .
C11 C12 S2 117.00(18) . .
N3 C13 C14 123.1(2) . .
N3 C13 S2 119.5(2) . .
C14 C13 S2 117.37(19) . .
C15 C14 C13 118.7(2) . .
C14 C15 C16 119.2(3) . .
C17 C16 C15 118.0(3) . .
N3 C17 C16 124.3(2) . .

loop_
_geom_bond_atom_site_label_1
_geom_bond_atom_site_label_2
_geom_bond_distance
_geom_bond_site_symmetry_2
Cu1 N1 2.0493(19) .
Cu1 I1 2.6806(3) 2_466
Cu1 I1 2.6848(3) .
Cu1 I2 2.6851(3) .
Cu1 Cu2 2.6892(4) 2_466
Cu2 N2 2.050(2) .
Cu2 S1 2.4652(6) .
Cu2 I1 2.5755(3) .
Cu2 I2 2.5771(3) 2_466
Cu2 Cu1 2.6892(4) 2_466
I1 Cu1 2.6806(3) 2_466
I2 Cu2 2.5770(3) 2_466
S1 C5 1.773(2) .
S1 C6 1.814(3) .
S2 C13 1.772(3) .
S2 C12 1.811(3) .
N2 C11 1.346(3) .
N2 C7 1.352(3) .
N1 C5 1.348(3) .
N1 C1 1.348(3) .
N3 C13 1.327(3) .
N3 C17 1.340(3) .
C1 C2 1.383(3) .
C2 C3 1.372(4) .
C3 C4 1.378(4) .
C4 C5 1.388(3) .
C6 C7 1.504(4) .
C7 C8 1.385(3) .
C8 C9 1.375(4) .
C9 C10 1.384(4) .
C10 C11 1.389(4) .
C11 C12 1.505(3) .
C13 C14 1.387(4) .
C14 C15 1.365(4) .
C15 C16 1.379(4) .
C16 C17 1.365(4) .
